data_7215382
loop_
_publ_author_name
'Liu, Ying-Ying'
'Jiang, Ying-Yin'
'Yang, Jin'
'Liu, Yun-Yu'
'Ma, Jian-Fang'

_publ_section_title
;
 Syntheses, structures and photoluminescence of zinc(ii) and silver(I)
 coordination polymers based on
 1,1&#x2032;-(1,4-butanediyl)bis(2-methylbenzimidazole) and different
 carboxylate ligands
;
_journal_issue 20
_journal_name_full CrystEngComm
_journal_page_first 6118
_journal_paper_doi 10.1039/c0ce00990c
_journal_volume 13
_journal_year 2011
_chemical_formula_sum 'C14 H17 Ag N2 O4'
_chemical_formula_weight 385.17
_chemical_name_systematic
;
?
;
_space_group_IT_number 2
_symmetry_cell_setting triclinic
_symmetry_space_group_name_Hall '-P 1'
_symmetry_space_group_name_H-M 'P -1'
_atom_sites_solution_hydrogens geom
_atom_sites_solution_primary direct
_atom_sites_solution_secondary difmap
_audit_creation_method SHELXL-97
_cell_angle_alpha 92.064(6)
_cell_angle_beta 114.696(7)
_cell_angle_gamma 119.342(9)
_cell_formula_units_Z 2
_cell_length_a 9.7504(8)
_cell_length_b 9.8666(8)
_cell_length_c 10.0927(7)
_cell_measurement_reflns_used 3338
_cell_measurement_temperature 293(2)
_cell_measurement_theta_max 29.2
_cell_measurement_theta_min 4.2
_cell_volume 732.59(15)
_computing_cell_refinement CrysAlis
_computing_data_collection 'CrysAlis (Oxford Diffraction, 2006)'
_computing_data_reduction CrysAlis
_computing_structure_refinement 'SHELXL-97 (Sheldrick, 1997)'
_computing_structure_solution 'SHELXS-97 (Sheldrick, 1997)'
_diffrn_ambient_temperature 293(2)
_diffrn_detector_area_resol_mean 10.0
_diffrn_measured_fraction_theta_full 0.994
_diffrn_measured_fraction_theta_max 0.846
_diffrn_measurement_device_type 'Oxford Diffraction Gemini R Ultra'
_diffrn_measurement_method '\w scan'
_diffrn_radiation_monochromator graphite
_diffrn_radiation_source 'fine-focus sealed tube'
_diffrn_radiation_type MoK\a
_diffrn_radiation_wavelength 0.71073
_diffrn_reflns_av_R_equivalents 0.0338
_diffrn_reflns_av_sigmaI/netI 0.0953
_diffrn_reflns_limit_h_max 12
_diffrn_reflns_limit_h_min -12
_diffrn_reflns_limit_k_max 12
_diffrn_reflns_limit_k_min -13
_diffrn_reflns_limit_l_max 12
_diffrn_reflns_limit_l_min -8
_diffrn_reflns_number 5476
_diffrn_reflns_theta_full 26.00
_diffrn_reflns_theta_max 29.18
_diffrn_reflns_theta_min 4.13
_exptl_absorpt_coefficient_mu 1.393
_exptl_absorpt_correction_T_max 0.64
_exptl_absorpt_correction_T_min 0.58
_exptl_absorpt_correction_type multi-scan
_exptl_absorpt_process_details
;
CrysAlis (Oxford Diffraction, 2006)
;
_exptl_crystal_colour colorless
_exptl_crystal_density_diffrn 1.746
_exptl_crystal_density_method 'not measured'
_exptl_crystal_description block
_exptl_crystal_F_000 388
_exptl_crystal_size_max 0.40
_exptl_crystal_size_mid 0.36
_exptl_crystal_size_min 0.32
_refine_diff_density_max 0.409
_refine_diff_density_min -0.380
_refine_diff_density_rms 0.073
_refine_ls_extinction_method none
_refine_ls_goodness_of_fit_ref 0.833
_refine_ls_hydrogen_treatment mixed
_refine_ls_matrix_type full
_refine_ls_number_parameters 203
_refine_ls_number_reflns 3356
_refine_ls_number_restraints 6
_refine_ls_restrained_S_all 0.833
_refine_ls_R_factor_all 0.0953
_refine_ls_R_factor_gt 0.0395
_refine_ls_shift/su_max 0.000
_refine_ls_shift/su_mean 0.000
_refine_ls_structure_factor_coef Fsqd
_refine_ls_weighting_details 'calc w=1/[\s^2^(Fo^2^)+(0.0267P)^2^+0.0000P] where P=(Fo^2^+2Fc^2^)/3'
_refine_ls_weighting_scheme calc
_refine_ls_wR_factor_gt 0.0657
_refine_ls_wR_factor_ref 0.0735
_reflns_number_gt 1805
_reflns_number_total 3356
_reflns_threshold_expression >2sigma(I)
_cod_data_source_file c0ce00990c.txt
_cod_data_source_block 1_Ag
_cod_depositor_comments
;
The following automatic conversions were performed:

'_symmetry_cell_setting' value 'Triclinic' changed to 'triclinic'
according to
/usr/data/users/saulius/automatic-downloads/retrospective/RSC/lib/dictionaries/cif_core.dic
dictionary named 'cif_core.dic' version 2.4.2 from 2011-04-26.

Automatic conversion script
Id: cif_fix_values 2281 2013-09-26 08:29:07Z andrius 
;
_cod_original_sg_symbol_Hall '-P 1 '
_cod_original_sg_symbol_H-M 'P -1 '
_cod_database_code 7215382

loop_
_symmetry_equiv_pos_as_xyz
'x, y, z'
'-x, -y, -z'

loop_
_atom_site_label
_atom_site_type_symbol
_atom_site_fract_x
_atom_site_fract_y
_atom_site_fract_z
_atom_site_U_iso_or_equiv
_atom_site_adp_type
_atom_site_occupancy
_atom_site_symmetry_multiplicity
_atom_site_calc_flag
_atom_site_refinement_flags
Ag1 Ag 0.19173(5) -0.30489(5) 0.54987(4) 0.06180(15) Uani 1 1 d .
C1 C 0.0329(6) -0.0890(6) 0.3665(5) 0.0749(14) Uani 1 1 d .
H1A H -0.0819 -0.1455 0.2731 0.112 Uiso 1 1 calc R
H1B H 0.0726 0.0223 0.4013 0.112 Uiso 1 1 calc R
H1C H 0.0198 -0.1411 0.4430 0.112 Uiso 1 1 calc R
C2 C 0.1688(5) -0.0935(5) 0.3391(4) 0.0459(10) Uani 1 1 d .
C3 C 0.3575(4) -0.0447(4) 0.2521(4) 0.0402(9) Uani 1 1 d .
C4 C 0.4666(5) 0.0072(5) 0.1864(4) 0.0509(10) Uani 1 1 d .
H4 H 0.4715 0.0824 0.1325 0.061 Uiso 1 1 calc R
C5 C 0.5668(5) -0.0579(6) 0.2048(5) 0.0655(13) Uani 1 1 d .
H5 H 0.6420 -0.0259 0.1625 0.079 Uiso 1 1 calc R
C6 C 0.5589(5) -0.1705(6) 0.2851(5) 0.0634(12) Uani 1 1 d .
H6 H 0.6280 -0.2129 0.2942 0.076 Uiso 1 1 calc R
C7 C 0.4521(5) -0.2205(5) 0.3511(4) 0.0492(10) Uani 1 1 d .
H7 H 0.4477 -0.2956 0.4051 0.059 Uiso 1 1 calc R
C8 C 0.3510(4) -0.1549(4) 0.3343(4) 0.0337(8) Uani 1 1 d .
C9 C 0.2207(6) 0.1210(5) 0.1983(4) 0.0611(12) Uani 1 1 d .
H8A H 0.3391 0.2150 0.2245 0.073 Uiso 1 1 calc R
H8B H 0.1701 0.1558 0.2456 0.073 Uiso 1 1 calc R
C10 C 0.0957(5) 0.0575(5) 0.0228(5) 0.0666(12) Uani 1 1 d .
H9A H 0.1088 0.1492 -0.0157 0.080 Uiso 1 1 calc R
H9B H 0.1332 0.0039 -0.0230 0.080 Uiso 1 1 calc R
C11 C 0.0679(5) -0.3876(5) 0.7594(4) 0.0449(10) Uani 1 1 d .
C12 C 0.0360(4) -0.4434(4) 0.8857(4) 0.0382(9) Uani 1 1 d .
C13 C 0.1199(5) -0.5141(5) 0.9725(4) 0.0471(10) Uani 1 1 d .
H12 H 0.2008 -0.5245 0.9544 0.057 Uiso 1 1 calc R
C14 C 0.0849(5) -0.5685(5) 1.0840(4) 0.0473(10) Uani 1 1 d .
H13 H 0.1433 -0.6148 1.1412 0.057 Uiso 1 1 calc R
N1 N 0.2303(4) -0.1851(4) 0.3863(3) 0.0398(7) Uani 1 1 d .
N2 N 0.2417(4) -0.0051(4) 0.2592(3) 0.0448(8) Uani 1 1 d .
O1 O -0.0134(4) -0.3287(4) 0.6818(3) 0.0708(9) Uani 1 1 d .
O2 O 0.1788(4) -0.4028(3) 0.7369(3) 0.0565(7) Uani 1 1 d .
O1W O -0.3738(5) -0.4611(5) 0.4528(4) 0.0954(11) Uani 1 1 d D
H1D H -0.381(7) -0.455(7) 0.365(3) 0.143 Uiso 1 1 d D
H1E H -0.262(4) -0.407(7) 0.528(4) 0.143 Uiso 1 1 d D
O2W O 0.4533(5) -0.4590(6) 0.8571(4) 0.1050(12) Uani 1 1 d D
H2D H 0.354(5) -0.549(4) 0.840(7) 0.157 Uiso 1 1 d D
H2E H 0.514(7) -0.395(6) 0.951(4) 0.157 Uiso 1 1 d D

loop_
_atom_site_aniso_label
_atom_site_aniso_U_11
_atom_site_aniso_U_22
_atom_site_aniso_U_33
_atom_site_aniso_U_23
_atom_site_aniso_U_13
_atom_site_aniso_U_12
Ag1 0.0679(2) 0.0750(3) 0.04681(19) 0.03471(16) 0.04122(16) 0.03122(19)
C1 0.070(3) 0.124(4) 0.060(3) 0.027(3) 0.040(2) 0.067(3)
C2 0.046(2) 0.066(3) 0.032(2) 0.017(2) 0.0239(18) 0.032(2)
C3 0.039(2) 0.049(3) 0.0282(19) 0.0157(18) 0.0183(16) 0.020(2)
C4 0.048(2) 0.058(3) 0.034(2) 0.020(2) 0.0243(18) 0.018(2)
C5 0.049(2) 0.087(4) 0.051(3) 0.010(3) 0.035(2) 0.023(3)
C6 0.053(3) 0.080(4) 0.067(3) 0.016(3) 0.033(2) 0.041(3)
C7 0.047(2) 0.046(3) 0.049(2) 0.014(2) 0.024(2) 0.022(2)
C8 0.0338(18) 0.048(2) 0.0299(18) 0.0173(17) 0.0177(16) 0.028(2)
C9 0.072(3) 0.052(3) 0.050(2) 0.018(2) 0.015(2) 0.041(2)
C10 0.080(3) 0.074(3) 0.066(3) 0.043(3) 0.037(3) 0.053(3)
C11 0.043(2) 0.048(3) 0.031(2) 0.0156(19) 0.0219(18) 0.015(2)
C12 0.039(2) 0.044(2) 0.036(2) 0.0198(18) 0.0238(17) 0.0210(19)
C13 0.055(2) 0.063(3) 0.046(2) 0.027(2) 0.037(2) 0.037(2)
C14 0.060(2) 0.064(3) 0.052(2) 0.041(2) 0.040(2) 0.045(2)
N1 0.0400(16) 0.052(2) 0.0279(15) 0.0182(15) 0.0208(13) 0.0224(17)
N2 0.0524(18) 0.057(2) 0.0313(17) 0.0194(16) 0.0206(15) 0.0344(18)
O1 0.0727(19) 0.112(3) 0.0623(18) 0.0643(18) 0.0473(16) 0.060(2)
O2 0.0709(18) 0.083(2) 0.0570(17) 0.0466(16) 0.0527(15) 0.0512(18)
O1W 0.084(2) 0.146(3) 0.080(2) 0.052(3) 0.044(2) 0.075(3)
O2W 0.110(3) 0.161(4) 0.104(3) 0.072(3) 0.073(3) 0.096(3)

loop_
_atom_type_symbol
_atom_type_description
_atom_type_scat_dispersion_real
_atom_type_scat_dispersion_imag
_atom_type_scat_source
C C 0.0033 0.0016 'International Tables Vol C Tables 4.2.6.8 and 6.1.1.4'
H H 0.0000 0.0000 'International Tables Vol C Tables 4.2.6.8 and 6.1.1.4'
N N 0.0061 0.0033 'International Tables Vol C Tables 4.2.6.8 and 6.1.1.4'
O O 0.0106 0.0060 'International Tables Vol C Tables 4.2.6.8 and 6.1.1.4'
Ag Ag -0.8971 1.1015 'International Tables Vol C Tables 4.2.6.8 and 6.1.1.4'

loop_
_geom_angle_atom_site_label_1
_geom_angle_atom_site_label_2
_geom_angle_atom_site_label_3
_geom_angle
_geom_angle_site_symmetry_1
_geom_angle_site_symmetry_3
N1 Ag1 O2 173.66(11) . .
C2 C1 H1A 109.5 . .
C2 C1 H1B 109.5 . .
H1A C1 H1B 109.5 . .
C2 C1 H1C 109.5 . .
H1A C1 H1C 109.5 . .
H1B C1 H1C 109.5 . .
N1 C2 N2 112.0(3) . .
N1 C2 C1 124.4(4) . .
N2 C2 C1 123.6(3) . .
C4 C3 C8 122.2(3) . .
C4 C3 N2 132.7(3) . .
C8 C3 N2 105.0(3) . .
C5 C4 C3 116.5(4) . .
C5 C4 H4 121.7 . .
C3 C4 H4 121.7 . .
C4 C5 C6 121.7(4) . .
C4 C5 H5 119.2 . .
C6 C5 H5 119.2 . .
C7 C6 C5 121.7(4) . .
C7 C6 H6 119.2 . .
C5 C6 H6 119.2 . .
C6 C7 C8 117.3(4) . .
C6 C7 H7 121.3 . .
C8 C7 H7 121.3 . .
C7 C8 C3 120.6(3) . .
C7 C8 N1 129.6(3) . .
C3 C8 N1 109.8(3) . .
N2 C9 C10 111.7(3) . .
N2 C9 H8A 109.3 . .
C10 C9 H8A 109.3 . .
N2 C9 H8B 109.3 . .
C10 C9 H8B 109.3 . .
H8A C9 H8B 107.9 . .
C10 C10 C9 112.1(5) 2 .
C10 C10 H9A 109.2 2 .
C9 C10 H9A 109.2 . .
C10 C10 H9B 109.2 2 .
C9 C10 H9B 109.2 . .
H9A C10 H9B 107.9 . .
O1 C11 O2 122.8(3) . .
O1 C11 C12 119.6(3) . .
O2 C11 C12 117.6(3) . .
C13 C12 C14 117.7(3) . 2_547
C13 C12 C11 121.6(3) . .
C14 C12 C11 120.6(3) 2_547 .
C14 C13 C12 120.7(3) . .
C14 C13 H12 119.6 . .
C12 C13 H12 119.6 . .
C13 C14 C12 121.6(3) . 2_547
C13 C14 H13 119.2 . .
C12 C14 H13 119.2 2_547 .
C2 N1 C8 105.7(3) . .
C2 N1 Ag1 123.7(2) . .
C8 N1 Ag1 129.2(2) . .
C2 N2 C3 107.5(3) . .
C2 N2 C9 129.0(3) . .
C3 N2 C9 123.3(3) . .
C11 O2 Ag1 106.5(2) . .
H1D O1W H1E 113(3) . .
H2D O2W H2E 111(3) . .

loop_
_geom_bond_atom_site_label_1
_geom_bond_atom_site_label_2
_geom_bond_distance
_geom_bond_site_symmetry_2
Ag1 N1 2.118(3) .
Ag1 O2 2.173(2) .
C1 C2 1.482(5) .
C1 H1A 0.9600 .
C1 H1B 0.9600 .
C1 H1C 0.9600 .
C2 N1 1.314(4) .
C2 N2 1.357(4) .
C3 C4 1.383(5) .
C3 C8 1.384(5) .
C3 N2 1.390(4) .
C4 C5 1.369(5) .
C4 H4 0.9300 .
C5 C6 1.389(6) .
C5 H5 0.9300 .
C6 C7 1.368(6) .
C6 H6 0.9300 .
C7 C8 1.384(5) .
C7 H7 0.9300 .
C8 N1 1.390(4) .
C9 N2 1.472(4) .
C9 C10 1.544(5) .
C9 H8A 0.9700 .
C9 H8B 0.9700 .
C10 C10 1.466(8) 2
C10 H9A 0.9700 .
C10 H9B 0.9700 .
C11 O1 1.243(4) .
C11 O2 1.267(4) .
C11 C12 1.496(5) .
C12 C13 1.388(4) .
C12 C14 1.391(5) 2_547
C13 C14 1.362(5) .
C13 H12 0.9300 .
C14 C12 1.391(5) 2_547
C14 H13 0.9300 .
O1W H1D 0.863(19) .
O1W H1E 0.871(19) .
O2W H2D 0.874(19) .
O2W H2E 0.876(19) .

loop_
_geom_hbond_atom_site_label_D
_geom_hbond_atom_site_label_H
_geom_hbond_atom_site_label_A
_geom_hbond_distance_DH
_geom_hbond_distance_HA
_geom_hbond_distance_DA
_geom_hbond_angle_DHA
_geom_hbond_site_symmetry_A
O1W H1E O1 0.871(19) 1.95(2) 2.809(4) 168(6) .
O1W H1D O2W 0.863(19) 2.05(3) 2.864(5) 156(6) 2_546

loop_
_geom_torsion_atom_site_label_1
_geom_torsion_atom_site_label_2
_geom_torsion_atom_site_label_3
_geom_torsion_atom_site_label_4
_geom_torsion
_geom_torsion_site_symmetry_1
_geom_torsion_site_symmetry_4
C8 C3 C4 C5 0.9(5) . .
N2 C3 C4 C5 178.9(4) . .
C3 C4 C5 C6 0.1(6) . .
C4 C5 C6 C7 -0.7(6) . .
C5 C6 C7 C8 0.2(6) . .
C6 C7 C8 C3 0.8(5) . .
C6 C7 C8 N1 178.8(3) . .
C4 C3 C8 C7 -1.4(5) . .
N2 C3 C8 C7 -179.9(3) . .
C4 C3 C8 N1 -179.8(3) . .
N2 C3 C8 N1 1.7(4) . .
N2 C9 C10 C10 72.9(6) . 2
O1 C11 C12 C13 178.1(3) . .
O2 C11 C12 C13 -1.9(5) . .
O1 C11 C12 C14 0.6(5) . 2_547
O2 C11 C12 C14 -179.5(3) . 2_547
C14 C12 C13 C14 -0.4(6) 2_547 .
C11 C12 C13 C14 -178.1(4) . .
C12 C13 C14 C12 0.4(6) . 2_547
N2 C2 N1 C8 0.1(4) . .
C1 C2 N1 C8 178.8(3) . .
N2 C2 N1 Ag1 167.5(2) . .
C1 C2 N1 Ag1 -13.7(5) . .
C7 C8 N1 C2 -179.3(3) . .
C3 C8 N1 C2 -1.1(4) . .
C7 C8 N1 Ag1 14.1(5) . .
C3 C8 N1 Ag1 -167.7(2) . .
N1 C2 N2 C3 1.0(4) . .
C1 C2 N2 C3 -177.8(3) . .
N1 C2 N2 C9 -174.4(3) . .
C1 C2 N2 C9 6.8(6) . .
C4 C3 N2 C2 -179.9(4) . .
C8 C3 N2 C2 -1.6(4) . .
C4 C3 N2 C9 -4.1(6) . .
C8 C3 N2 C9 174.1(3) . .
C10 C9 N2 C2 -106.2(5) . .
C10 C9 N2 C3 79.1(4) . .
O1 C11 O2 Ag1 1.0(4) . .
C12 C11 O2 Ag1 -178.9(3) . .
